data_4329594
loop_
_publ_author_name
'Yun-Xia Hu'
'Hai-Bo Ma'
'Bo Zheng'
'Wen-Wei Zhang'
'Shengchang Xiang'
'Lu Zhai'
'Li-Feng Wang'
'Banglin Chen'
'Xiao-Ming Ren'
'Junfeng Bai'

_publ_section_title
;
 Three Novel Isomeric Zinc Metal-Organic Frameworks from a
 Tetracarboxylate Linker
;
_journal_name_full 'Inorganic Chemistry'
_journal_page_first 7066
_journal_page_last 7074
_journal_paper_doi 10.1021/ic202085j
_journal_volume 51
_journal_year 2012
_chemical_formula_moiety Zn2(C18H6O8)(H2O)2
_chemical_formula_sum 'C18 H10 O10 Zn2'
_chemical_formula_weight 517.00
_chemical_name_systematic
; 
 ? 
;
_space_group_IT_number 134
_symmetry_cell_setting tetragonal
_symmetry_space_group_name_Hall '-P 4ac 2bc'
_symmetry_space_group_name_H-M 'P 42/n n m :2'
_atom_sites_solution_hydrogens geom
_atom_sites_solution_primary direct
_atom_sites_solution_secondary difmap
_audit_creation_method SHELXL-97
_cell_angle_alpha 90.00
_cell_angle_beta 90.00
_cell_angle_gamma 90.00
_cell_formula_units_Z 8
_cell_length_a 17.2089(12)
_cell_length_b 17.2089(12)
_cell_length_c 28.523(4)
_cell_measurement_reflns_used 2452
_cell_measurement_temperature 291(2)
_cell_measurement_theta_max 23.486
_cell_measurement_theta_min 2.199
_cell_volume 8447.0(14)
_computing_cell_refinement SMART
_computing_data_collection 'SMART (Bruker, 2000)'
_computing_data_reduction 'SAINT (Bruker, 2000)'
_computing_molecular_graphics SHELXTL
_computing_publication_material SHELXTL
_computing_structure_refinement SHELXTL
_computing_structure_solution 'SHELXTL (Bruker, 2000)'
_diffrn_ambient_temperature 293(2)
_diffrn_measured_fraction_theta_full 0.996
_diffrn_measured_fraction_theta_max 0.996
_diffrn_measurement_device_type 'CCD area detector'
_diffrn_measurement_method 'phi and omega scans'
_diffrn_radiation_monochromator graphite
_diffrn_radiation_source 'fine-focus sealed tube'
_diffrn_radiation_type MoK\a
_diffrn_radiation_wavelength 0.71073
_diffrn_reflns_av_R_equivalents 0.0794
_diffrn_reflns_av_sigmaI/netI 0.0460
_diffrn_reflns_limit_h_max 19
_diffrn_reflns_limit_h_min -21
_diffrn_reflns_limit_k_max 21
_diffrn_reflns_limit_k_min -15
_diffrn_reflns_limit_l_max 31
_diffrn_reflns_limit_l_min -35
_diffrn_reflns_number 43869
_diffrn_reflns_theta_full 26.00
_diffrn_reflns_theta_max 26.00
_diffrn_reflns_theta_min 1.67
_exptl_absorpt_coefficient_mu 1.161
_exptl_absorpt_correction_T_max 0.7843
_exptl_absorpt_correction_T_min 0.7370
_exptl_absorpt_correction_type multi-scan
_exptl_absorpt_process_details 'SADABS; Bruker, 2000'
_exptl_crystal_colour colorless
_exptl_crystal_density_diffrn 0.813
_exptl_crystal_description Block
_exptl_crystal_F_000 2064
_exptl_crystal_size_max 0.28
_exptl_crystal_size_mid 0.24
_exptl_crystal_size_min 0.22
_platon_squeeze_details
;
;
_refine_diff_density_max 0.753
_refine_diff_density_min -0.394
_refine_diff_density_rms 0.085
_refine_ls_extinction_method none
_refine_ls_goodness_of_fit_ref 0.982
_refine_ls_hydrogen_treatment constr
_refine_ls_matrix_type full
_refine_ls_number_parameters 140
_refine_ls_number_reflns 4350
_refine_ls_number_restraints 0
_refine_ls_restrained_S_all 0.982
_refine_ls_R_factor_all 0.0653
_refine_ls_R_factor_gt 0.0492
_refine_ls_shift/su_max 0.000
_refine_ls_shift/su_mean 0.000
_refine_ls_structure_factor_coef Fsqd
_refine_ls_weighting_details 'calc w=1/[\s^2^(Fo^2^)+(0.0816P)^2^+0.0000P] where P=(Fo^2^+2Fc^2^)/3'
_refine_ls_weighting_scheme calc
_refine_ls_wR_factor_gt 0.1292
_refine_ls_wR_factor_ref 0.1340
_reflns_number_gt 3069
_reflns_number_total 4350
_reflns_threshold_expression >2sigma(I)
_cod_data_source_file ic202085j_si_002_3.cif
_cod_data_source_block 2
_cod_original_cell_volume 8446.9(15)
_cod_original_sg_symbol_H-M 'P 42/n n m'
_cod_database_code 4329594

loop_
_symmetry_equiv_pos_as_xyz
'x, y, z'
'-x+1/2, -y+1/2, z'
'-y+1/2, x, z+1/2'
'y, -x+1/2, z+1/2'
'-x+1/2, y, -z+1/2'
'x, -y+1/2, -z+1/2'
'y, x, -z'
'-y+1/2, -x+1/2, -z'
'-x, -y, -z'
'x-1/2, y-1/2, -z'
'y-1/2, -x, -z-1/2'
'-y, x-1/2, -z-1/2'
'x-1/2, -y, z-1/2'
'-x, y-1/2, z-1/2'
'-y, -x, z'
'y-1/2, x-1/2, z'

loop_
_atom_site_label
_atom_site_type_symbol
_atom_site_fract_x
_atom_site_fract_y
_atom_site_fract_z
_atom_site_U_iso_or_equiv
_atom_site_adp_type
_atom_site_occupancy
_atom_site_symmetry_multiplicity
_atom_site_calc_flag
_atom_site_refinement_flags
Zn1 Zn 0.16369(3) 0.2500 0.2500 0.03278(15) Uani 1 2 d S
Zn2 Zn -0.046610(17) 0.046610(17) 0.466001(16) 0.03243(16) Uani 1 2 d S
C1 C 0.32166(18) -0.01501(18) 0.39600(12) 0.0440(7) Uani 1 1 d .
C2 C 0.32022(17) 0.04158(17) 0.35907(11) 0.0379(7) Uani 1 1 d .
H2 H 0.3623 0.0466 0.3377 0.046 Uiso 1 1 d R
C3 C 0.25563(18) 0.08925(18) 0.35337(11) 0.0432(8) Uani 1 1 d .
C4 C 0.19003(19) 0.08299(18) 0.38325(11) 0.0423(7) Uani 1 1 d .
H4 H 0.1433 0.1137 0.3778 0.051 Uiso 1 1 d R
C5 C 0.19281(17) 0.02917(18) 0.41976(11) 0.0393(7) Uani 1 1 d .
C6 C 0.25739(18) -0.01953(19) 0.42710(11) 0.0414(7) Uani 1 1 d .
H6 H 0.2581 -0.0546 0.4536 0.050 Uiso 1 1 d R
C7 C 0.2548(2) 0.1472(2) 0.31474(13) 0.0489(9) Uani 1 1 d .
C8 C 0.12320(18) 0.02358(18) 0.45146(11) 0.0403(7) Uani 1 1 d .
C9 C 0.38317(19) -0.06764(18) 0.39967(12) 0.0429(7) Uani 1 1 d .
O1 O 0.19084(12) 0.18011(11) 0.30550(7) 0.0374(5) Uani 1 1 d .
O2 O 0.31786(12) 0.15854(12) 0.29274(7) 0.0416(5) Uani 1 1 d .
O3 O 0.06116(11) 0.05486(12) 0.43827(8) 0.0411(5) Uani 1 1 d .
O4 O 0.13232(12) -0.01623(13) 0.48835(8) 0.0416(5) Uani 1 1 d .
O5 O 0.0491(2) 0.2500 0.2500 0.0598(9) Uani 1 2 d S
O6 O -0.10735(13) 0.10735(13) 0.41917(12) 0.0540(8) Uani 1 2 d S

loop_
_atom_site_aniso_label
_atom_site_aniso_U_11
_atom_site_aniso_U_22
_atom_site_aniso_U_33
_atom_site_aniso_U_23
_atom_site_aniso_U_13
_atom_site_aniso_U_12
Zn1 0.0346(3) 0.0304(2) 0.0333(3) 0.00067(18) 0.000 0.000
Zn2 0.03419(19) 0.03419(19) 0.0289(3) -0.00007(11) 0.00007(11) 0.01245(18)
C1 0.0459(17) 0.0406(16) 0.0454(18) -0.0142(14) -0.0064(14) 0.0080(14)
C2 0.0322(15) 0.0396(16) 0.0420(17) -0.0142(12) -0.0081(12) 0.0153(12)
C3 0.0441(17) 0.0468(17) 0.0386(18) -0.0059(13) -0.0141(13) 0.0124(13)
C4 0.0410(17) 0.0428(17) 0.0431(18) 0.0025(13) -0.0051(14) 0.0016(14)
C5 0.0400(15) 0.0382(15) 0.0396(17) -0.0074(12) -0.0083(13) 0.0104(13)
C6 0.0484(17) 0.0439(17) 0.0318(16) -0.0119(13) -0.0085(13) 0.0164(14)
C7 0.054(2) 0.0422(17) 0.051(2) -0.0141(15) -0.0102(16) 0.0125(15)
C8 0.0476(17) 0.0358(15) 0.0374(16) -0.0172(13) -0.0175(13) -0.0028(13)
C9 0.0465(17) 0.0395(16) 0.0426(18) -0.0067(14) -0.0099(14) 0.0069(12)
O1 0.0443(11) 0.0356(11) 0.0321(11) -0.0087(8) -0.0149(9) 0.0151(8)
O2 0.0419(12) 0.0422(12) 0.0406(12) -0.0112(9) -0.0131(9) 0.0172(9)
O3 0.0332(11) 0.0470(13) 0.0431(13) -0.0084(9) -0.0034(9) 0.0080(9)
O4 0.0421(11) 0.0455(12) 0.0373(12) -0.0137(10) -0.0075(9) 0.0082(9)
O5 0.055(2) 0.053(2) 0.071(3) -0.0055(18) 0.000 0.000
O6 0.0575(13) 0.0575(13) 0.047(2) -0.0077(10) 0.0077(10) 0.0174(17)

loop_
_atom_type_symbol
_atom_type_description
_atom_type_scat_dispersion_real
_atom_type_scat_dispersion_imag
_atom_type_scat_source
C C 0.0033 0.0016 'International Tables Vol C Tables 4.2.6.8 and 6.1.1.4'
H H 0.0000 0.0000 'International Tables Vol C Tables 4.2.6.8 and 6.1.1.4'
O O 0.0106 0.0060 'International Tables Vol C Tables 4.2.6.8 and 6.1.1.4'
Zn Zn 0.2839 1.4301 'International Tables Vol C Tables 4.2.6.8 and 6.1.1.4'

loop_
_geom_angle_atom_site_label_1
_geom_angle_atom_site_label_2
_geom_angle_atom_site_label_3
_geom_angle
_geom_angle_site_symmetry_1
_geom_angle_site_symmetry_3
O5 Zn1 O2 99.06(6) . 2
O5 Zn1 O2 99.06(6) . 5
O2 Zn1 O2 161.87(12) 2 5
O5 Zn1 O1 103.23(6) . 6
O2 Zn1 O1 88.45(8) 2 6
O2 Zn1 O1 87.42(8) 5 6
O5 Zn1 O1 103.23(6) . .
O2 Zn1 O1 87.42(8) 2 .
O2 Zn1 O1 88.45(8) 5 .
O1 Zn1 O1 153.54(12) 6 .
O5 Zn1 Zn1 180.0 . 2
O2 Zn1 Zn1 80.94(6) 2 2
O2 Zn1 Zn1 80.94(6) 5 2
O1 Zn1 Zn1 76.77(6) 6 2
O1 Zn1 Zn1 76.77(6) . 2
O6 Zn2 O3 100.50(9) . .
O6 Zn2 O3 100.50(9) . 15
O3 Zn2 O3 88.61(12) . 15
O6 Zn2 O4 100.57(9) . 7_556
O3 Zn2 O4 87.92(8) . 7_556
O3 Zn2 O4 158.93(9) 15 7_556
O6 Zn2 O4 100.57(9) . 9_556
O3 Zn2 O4 158.93(9) . 9_556
O3 Zn2 O4 87.92(8) 15 9_556
O4 Zn2 O4 87.89(11) 7_556 9_556
O6 Zn2 Zn2 178.42(10) . 9_556
O3 Zn2 Zn2 78.40(6) . 9_556
O3 Zn2 Zn2 78.40(6) 15 9_556
O4 Zn2 Zn2 80.55(6) 7_556 9_556
O4 Zn2 Zn2 80.55(6) 9_556 9_556
C9 C1 C6 120.5(3) . .
C9 C1 C2 120.5(3) . .
C6 C1 C2 118.8(3) . .
C3 C2 C1 120.0(3) . .
C3 C2 H2 118.6 . .
C1 C2 H2 121.3 . .
C2 C3 C4 121.4(3) . .
C2 C3 C7 119.4(3) . .
C4 C3 C7 119.2(3) . .
C5 C4 C3 118.1(3) . .
C5 C4 H4 120.5 . .
C3 C4 H4 121.3 . .
C4 C5 C6 122.3(3) . .
C4 C5 C8 117.6(3) . .
C6 C5 C8 120.1(3) . .
C5 C6 C1 119.3(3) . .
C5 C6 H6 119.9 . .
C1 C6 H6 120.8 . .
O1 C7 O2 124.9(3) . .
O1 C7 C3 117.6(3) . .
O2 C7 C3 117.5(3) . .
O3 C8 O4 126.0(3) . .
O3 C8 C5 118.1(3) . .
O4 C8 C5 115.8(3) . .
C9 C9 C1 173.82(19) 16_655 .
C7 O1 Zn1 128.6(2) . .
C7 O2 Zn1 123.6(2) . 2
C8 O3 Zn2 129.3(2) . .
C8 O4 Zn2 125.52(19) . 9_556

loop_
_geom_bond_atom_site_label_1
_geom_bond_atom_site_label_2
_geom_bond_distance
_geom_bond_site_symmetry_2
Zn1 O5 1.972(4) .
Zn1 O2 2.016(2) 2
Zn1 O2 2.016(2) 5
Zn1 O1 2.0421(19) 6
Zn1 O1 2.0421(19) .
Zn1 Zn1 2.9707(9) 2
Zn2 O6 1.992(4) .
Zn2 O3 2.021(2) .
Zn2 O3 2.021(2) 15
Zn2 O4 2.036(2) 7_556
Zn2 O4 2.036(2) 9_556
Zn2 Zn2 2.9847(9) 9_556
C1 C9 1.397(4) .
C1 C6 1.420(5) .
C1 C2 1.435(5) .
C2 C3 1.391(4) .
C2 H2 0.9511 .
C3 C4 1.418(5) .
C3 C7 1.487(5) .
C4 C5 1.395(4) .
C4 H4 0.9744 .
C5 C6 1.408(4) .
C5 C8 1.504(5) .
C6 H6 0.9668 .
C7 O1 1.265(4) .
C7 O2 1.269(4) .
C8 O3 1.253(4) .
C8 O4 1.265(4) .
C9 C9 1.197(6) 16_655
O2 Zn1 2.016(2) 2
O4 Zn2 2.036(2) 9_556

loop_
_geom_torsion_atom_site_label_1
_geom_torsion_atom_site_label_2
_geom_torsion_atom_site_label_3
_geom_torsion_atom_site_label_4
_geom_torsion
_geom_torsion_site_symmetry_1
_geom_torsion_site_symmetry_4
C9 C1 C2 C3 174.5(3) . .
C6 C1 C2 C3 -1.9(4) . .
C1 C2 C3 C4 -0.5(4) . .
C1 C2 C3 C7 -179.6(3) . .
C2 C3 C4 C5 2.1(5) . .
C7 C3 C4 C5 -178.8(3) . .
C3 C4 C5 C6 -1.3(5) . .
C3 C4 C5 C8 179.5(3) . .
C4 C5 C6 C1 -1.0(5) . .
C8 C5 C6 C1 178.2(3) . .
C9 C1 C6 C5 -173.8(3) . .
C2 C1 C6 C5 2.6(4) . .
C2 C3 C7 O1 168.2(3) . .
C4 C3 C7 O1 -10.9(4) . .
C2 C3 C7 O2 -10.1(4) . .
C4 C3 C7 O2 170.8(3) . .
C4 C5 C8 O3 14.4(4) . .
C6 C5 C8 O3 -164.8(3) . .
C4 C5 C8 O4 -169.0(3) . .
C6 C5 C8 O4 11.7(4) . .
C6 C1 C9 C9 94(2) . 16_655
C2 C1 C9 C9 -82(2) . 16_655
O2 C7 O1 Zn1 7.6(5) . .
C3 C7 O1 Zn1 -170.48(19) . .
O5 Zn1 O1 C7 162.9(2) . .
O2 Zn1 O1 C7 -98.4(3) 2 .
O2 Zn1 O1 C7 63.9(3) 5 .
O1 Zn1 O1 C7 -17.1(2) 6 .
Zn1 Zn1 O1 C7 -17.1(2) 2 .
O1 C7 O2 Zn1 16.4(5) . 2
C3 C7 O2 Zn1 -165.5(2) . 2
O4 C8 O3 Zn2 -6.1(4) . .
C5 C8 O3 Zn2 170.13(19) . .
O6 Zn2 O3 C8 -175.3(2) . .
O3 Zn2 O3 C8 -74.9(3) 15 .
O4 Zn2 O3 C8 84.3(2) 7_556 .
O4 Zn2 O3 C8 5.7(4) 9_556 .
Zn2 Zn2 O3 C8 3.5(2) 9_556 .
O3 C8 O4 Zn2 4.6(4) . 9_556
C5 C8 O4 Zn2 -171.70(18) . 9_556

loop_
_platon_squeeze_void_nr
_platon_squeeze_void_average_x
_platon_squeeze_void_average_y
_platon_squeeze_void_average_z
_platon_squeeze_void_volume
_platon_squeeze_void_count_electrons
_platon_squeeze_void_content
1 -0.012 0.002 0.003 5652 1177 ' '
